data_7126284
loop_
_publ_author_name
'Kore, Rajkumar'
'Kelley, Steven P.'
'Sawant, Anand D.'
'Mishra, Manish Kumar'
'Rogers, Robin D.'

_publ_section_title
;
 Are ionic liquids and liquid coordination complexes really different? -
 Synthesis, characterization, and catalytic activity of
 AlCl<sub>3</sub>/base catalysts.
;
_journal_issue 40
_journal_name_full 'Chemical communications (Cambridge, England)'
_journal_page_first 5362
_journal_page_last 5365
_journal_paper_doi 10.1039/d0cc01452d
_journal_volume 56
_journal_year 2020
_chemical_formula_sum 'C16 H22 Al1.33 Cl4 N2 O2'
_chemical_formula_weight 452.13
_space_group_crystal_system monoclinic
_space_group_IT_number 15
_space_group_name_Hall '-C 2yc'
_space_group_name_H-M_alt 'C 1 2/c 1'
_atom_sites_solution_hydrogens geom
_audit_creation_method SHELXL-2016/6
_audit_update_record
;
2019-12-11 deposited with the CCDC.	2020-03-27 downloaded from the CCDC.
;
_cell_angle_alpha 90
_cell_angle_beta 93.890(6)
_cell_angle_gamma 90
_cell_formula_units_Z 12
_cell_length_a 22.483(12)
_cell_length_b 12.582(7)
_cell_length_c 24.213(13)
_cell_measurement_reflns_used 6713
_cell_measurement_temperature 173(2)
_cell_measurement_theta_max 25.999
_cell_measurement_theta_min 1.686
_cell_volume 6834(6)
_computing_structure_refinement 'SHELXL-2016/6 (Sheldrick, 2016)'
_diffrn_ambient_temperature 173(2)
_diffrn_detector_area_resol_mean 0.3
_diffrn_measured_fraction_theta_full 0.999
_diffrn_measured_fraction_theta_max 0.999
_diffrn_measurement_device_type 'bruker siemens'
_diffrn_measurement_method 'omega and phi scans'
_diffrn_radiation_type MoK\a
_diffrn_radiation_wavelength 0.71073
_diffrn_reflns_av_R_equivalents 0.0
_diffrn_reflns_av_unetI/netI 0.1461
_diffrn_reflns_Laue_measured_fraction_full 0.999
_diffrn_reflns_Laue_measured_fraction_max 0.999
_diffrn_reflns_limit_h_max 27
_diffrn_reflns_limit_h_min -27
_diffrn_reflns_limit_k_max 15
_diffrn_reflns_limit_k_min 0
_diffrn_reflns_limit_l_max 29
_diffrn_reflns_limit_l_min 0
_diffrn_reflns_number 6707
_diffrn_reflns_point_group_measured_fraction_full 0.999
_diffrn_reflns_point_group_measured_fraction_max 0.999
_diffrn_reflns_theta_full 25.242
_diffrn_reflns_theta_max 25.999
_diffrn_reflns_theta_min 1.686
_exptl_absorpt_coefficient_mu 0.583
_exptl_absorpt_correction_T_max 0.954
_exptl_absorpt_correction_T_min 0.926
_exptl_absorpt_process_details sadabs
_exptl_crystal_colour Colorless
_exptl_crystal_density_diffrn 1.318
_exptl_crystal_description Block
_exptl_crystal_F_000 2800
_exptl_crystal_size_max 0.150
_exptl_crystal_size_mid 0.110
_exptl_crystal_size_min 0.080
_refine_diff_density_max 1.166
_refine_diff_density_min -0.589
_refine_diff_density_rms 0.112
_refine_ls_extinction_method none
_refine_ls_goodness_of_fit_ref 1.077
_refine_ls_hydrogen_treatment constr
_refine_ls_matrix_type full
_refine_ls_number_parameters 347
_refine_ls_number_reflns 6707
_refine_ls_number_restraints 9
_refine_ls_restrained_S_all 1.076
_refine_ls_R_factor_all 0.2579
_refine_ls_R_factor_gt 0.1232
_refine_ls_shift/su_max 0.001
_refine_ls_shift/su_mean 0.000
_refine_ls_structure_factor_coef Fsqd
_refine_ls_weighting_details 'w=1/[\s^2^(Fo^2^)+(0.2000P)^2^] where P=(Fo^2^+2Fc^2^)/3'
_refine_ls_weighting_scheme calc
_refine_ls_wR_factor_gt 0.3377
_refine_ls_wR_factor_ref 0.3950
_reflns_Friedel_coverage 0.000
_reflns_number_gt 2584
_reflns_number_total 6707
_reflns_threshold_expression 'I > 2\s(I)'
_cod_data_source_file d0cc01452d2.cif
_cod_data_source_block LC
_cod_depositor_comments 'Adding full bibliography for 7126284--7126285.cif.'
_cod_original_sg_symbol_H-M 'C 2/c'
_cod_database_code 7126284
_shelx_shelxl_version_number 2016/6
_shelx_space_group_comment
;
The symmetry employed for this shelxl refinement is uniquely defined
by the following loop, which should always be used as a source of
symmetry information in preference to the above space-group names.
They are only intended as comments.
;
_shelx_estimated_absorpt_t_min 0.918
_shelx_estimated_absorpt_t_max multi-Scan

loop_
_space_group_symop_operation_xyz
'x, y, z'
'-x, y, -z+1/2'
'x+1/2, y+1/2, z'
'-x+1/2, y+1/2, -z+1/2'
'-x, -y, -z'
'x, -y, z-1/2'
'-x+1/2, -y+1/2, -z'
'x+1/2, -y+1/2, z-1/2'

loop_
_atom_site_label
_atom_site_type_symbol
_atom_site_fract_x
_atom_site_fract_y
_atom_site_fract_z
_atom_site_U_iso_or_equiv
_atom_site_adp_type
_atom_site_occupancy
_atom_site_site_symmetry_order
_atom_site_calc_flag
_atom_site_refinement_flags_posn
_atom_site_refinement_flags_adp
_atom_site_refinement_flags_occupancy
_atom_site_disorder_assembly
_atom_site_disorder_group
Al1 Al 1.000000 0.000000 0.000000 0.0395(8) Uani 1 2 d S . P . .
Al2 Al 0.33217(12) 0.9875(2) 0.04309(10) 0.0542(7) Uani 1 1 d . . . . .
Al3 Al 0.000000 0.9918(4) 0.250000 0.0649(11) Uani 1 2 d S T P . .
C1 C 0.8931(4) -0.0017(7) 0.0658(3) 0.048(2) Uani 1 1 d . . . . .
C2 C 0.8808(4) 0.1129(8) 0.0738(4) 0.062(2) Uani 1 1 d . . . . .
H2A H 0.881232 0.151672 0.038710 0.075 Uiso 1 1 calc R U . . .
H2B H 0.910269 0.144535 0.100566 0.075 Uiso 1 1 calc R U . . .
C3 C 0.8197(4) 0.1147(8) 0.0953(4) 0.075(3) Uani 1 1 d . . . . .
H3A H 0.818752 0.162478 0.127221 0.090 Uiso 1 1 calc R U . . .
H3B H 0.789989 0.138548 0.066535 0.090 Uiso 1 1 calc R U . . .
C4 C 0.8076(4) 0.0022(9) 0.1120(4) 0.078(3) Uani 1 1 d . . . . .
H4A H 0.811858 -0.005575 0.152347 0.093 Uiso 1 1 calc R U . . .
H4B H 0.767260 -0.019430 0.098786 0.093 Uiso 1 1 calc R U . . .
C5 C 0.8499(5) -0.1757(8) 0.0866(4) 0.077(3) Uani 1 1 d . . . . .
H5A H 0.875718 -0.203376 0.059488 0.116 Uiso 1 1 calc R U . . .
H5B H 0.809383 -0.199380 0.077640 0.116 Uiso 1 1 calc R U . . .
H5C H 0.863437 -0.201315 0.123128 0.116 Uiso 1 1 calc R U . . .
C6 C 1.0629(4) -0.1521(7) 0.0768(3) 0.049(2) Uani 1 1 d . . . . .
C7 C 1.0137(4) -0.2280(8) 0.0870(4) 0.069(3) Uani 1 1 d . . . . .
H7A H 0.989602 -0.243695 0.052712 0.083 Uiso 1 1 calc R U . . .
H7B H 0.987691 -0.199584 0.114380 0.083 Uiso 1 1 calc R U . . .
C8 C 1.0469(4) -0.3275(9) 0.1092(5) 0.084(3) Uani 1 1 d . . . . .
H8A H 1.025339 -0.362671 0.137888 0.101 Uiso 1 1 calc R U . . .
H8B H 1.052977 -0.378284 0.079375 0.101 Uiso 1 1 calc R U . . .
C9 C 1.1065(4) -0.2816(8) 0.1332(4) 0.073(3) Uani 1 1 d . . . . .
H9A H 1.105211 -0.266709 0.172785 0.088 Uiso 1 1 calc R U . . .
H9B H 1.139434 -0.330595 0.127626 0.088 Uiso 1 1 calc R U . . .
C10 C 1.1710(4) -0.1286(9) 0.1014(4) 0.085(3) Uani 1 1 d . . . . .
H10A H 1.167682 -0.070814 0.074834 0.128 Uiso 1 1 calc R U . . .
H10B H 1.201373 -0.178090 0.091032 0.128 Uiso 1 1 calc R U . . .
H10C H 1.181923 -0.100235 0.137956 0.128 Uiso 1 1 calc R U . . .
C11 C 1.0521(4) 0.1816(7) 0.0624(3) 0.046(2) Uani 1 1 d . . . . .
C12 C 1.1159(4) 0.1476(8) 0.0767(3) 0.060(2) Uani 1 1 d . . . . .
H12A H 1.118375 0.098729 0.108313 0.072 Uiso 1 1 calc R U . . .
H12B H 1.132847 0.113040 0.045126 0.072 Uiso 1 1 calc R U . . .
C13 C 1.1473(4) 0.2497(8) 0.0910(4) 0.067(3) Uani 1 1 d . . . . .
H13A H 1.167027 0.277226 0.059045 0.080 Uiso 1 1 calc R U . . .
H13B H 1.177256 0.239614 0.121838 0.080 Uiso 1 1 calc R U . . .
C14 C 1.0986(4) 0.3251(8) 0.1071(4) 0.076(3) Uani 1 1 d . . . . .
H14A H 1.096041 0.327144 0.147325 0.091 Uiso 1 1 calc R U . . .
H14B H 1.105204 0.397232 0.093536 0.091 Uiso 1 1 calc R U . . .
C15 C 0.9903(4) 0.3365(9) 0.0753(5) 0.094(4) Uani 1 1 d . . . . .
H15A H 0.963008 0.303936 0.047573 0.140 Uiso 1 1 calc R U . . .
H15B H 0.998193 0.409269 0.064667 0.140 Uiso 1 1 calc R U . . .
H15C H 0.972758 0.336073 0.110792 0.140 Uiso 1 1 calc R U . . .
C16 C 0.2521(11) 0.6089(14) 0.2843(7) 0.139(6) Uani 1 1 d . . . . .
H16 H 0.237389 0.544071 0.297037 0.167 Uiso 1 1 calc R U . . .
C17 C 0.3089(9) 0.6131(15) 0.2682(6) 0.117(5) Uani 1 1 d . . . . .
H17 H 0.332890 0.551814 0.269258 0.141 Uiso 1 1 calc R U . . .
C18 C 0.3300(7) 0.706(2) 0.2511(5) 0.124(5) Uani 1 1 d . . . . .
H18 H 0.368811 0.710357 0.239182 0.148 Uiso 1 1 calc R U . . .
C19 C 0.2936(12) 0.7947(14) 0.2509(6) 0.140(7) Uani 1 1 d . . . . .
H19 H 0.308584 0.862087 0.242410 0.167 Uiso 1 1 calc R U . . .
C20 C 0.2369(9) 0.783(2) 0.2633(7) 0.144(8) Uani 1 1 d . . . . .
H20 H 0.211178 0.841327 0.257402 0.173 Uiso 1 1 calc R U . . .
C21 C 0.2152(7) 0.698(2) 0.2824(8) 0.144(8) Uani 1 1 d . . . . .
H21 H 0.176353 0.695346 0.294487 0.172 Uiso 1 1 calc R U . . .
C22 C 0.0300(18) 0.4190(19) 0.2622(19) 0.169(16) Uiso 0.5 1 d D . P . .
C23 C 0.0602(10) 0.510(2) 0.2722(14) 0.134(12) Uiso 0.5 1 d D . P . .
C24 C 0.0326(14) 0.6044(19) 0.2621(11) 0.106(8) Uiso 0.5 1 d D . P . .
C22A C 0.000000 0.389(2) 0.250000 0.142(18) Uiso 0.5 2 d DS . P . .
C23A C 0.0452(7) 0.4410(19) 0.2774(9) 0.124(11) Uiso 0.5 1 d D . P . .
C24A C 0.0453(7) 0.5484(19) 0.2775(9) 0.110(9) Uiso 0.5 1 d D . P . .
C22B C 0.000000 0.601(2) 0.250000 0.116(16) Uiso 0.5 2 d DS . P . .
Cl1 Cl 0.33103(17) 0.9165(4) 0.12161(12) 0.1275(15) Uani 1 1 d . . . . .
Cl2 Cl 0.32938(17) 0.8616(3) -0.01397(14) 0.1262(14) Uani 1 1 d . . . . .
Cl3 Cl 0.41144(13) 1.0735(3) 0.03585(19) 0.1263(15) Uani 1 1 d . . . . .
Cl4 Cl 0.25785(11) 1.0882(2) 0.02663(13) 0.0899(9) Uani 1 1 d . . . . .
Cl5 Cl 0.07601(18) 0.8931(4) 0.2681(3) 0.184(2) Uani 1 1 d . . . . .
Cl6 Cl 0.0102(2) 1.0797(5) 0.18178(15) 0.211(3) Uani 1 1 d . . . . .
N1 N 0.8519(3) -0.0608(7) 0.0861(3) 0.062(2) Uani 1 1 d . . . . .
N2 N 1.1126(3) -0.1848(6) 0.1020(3) 0.060(2) Uani 1 1 d . . . . .
N3 N 1.0453(3) 0.2778(6) 0.0796(3) 0.061(2) Uani 1 1 d . . . . .
O1 O 0.9379(2) -0.0421(4) 0.0437(2) 0.0472(14) Uani 1 1 d . . . . .
O2 O 1.0569(2) -0.0685(5) 0.04827(19) 0.0482(14) Uani 1 1 d . . . . .
O3 O 1.0106(2) 0.1294(4) 0.03938(19) 0.0440(13) Uani 1 1 d . . . . .

loop_
_atom_site_aniso_label
_atom_site_aniso_U_11
_atom_site_aniso_U_22
_atom_site_aniso_U_33
_atom_site_aniso_U_23
_atom_site_aniso_U_13
_atom_site_aniso_U_12
Al1 0.0293(17) 0.041(2) 0.0473(18) 0.0022(14) -0.0049(14) 0.0019(15)
Al2 0.0492(16) 0.0491(17) 0.0640(16) 0.0017(12) 0.0003(12) 0.0048(13)
Al3 0.053(2) 0.074(3) 0.068(2) 0.000 0.0048(19) 0.000
C1 0.039(5) 0.054(6) 0.049(5) 0.008(4) -0.011(4) 0.009(5)
C2 0.041(5) 0.060(7) 0.084(6) -0.008(5) -0.004(4) 0.000(5)
C3 0.062(7) 0.057(7) 0.109(8) -0.013(5) 0.022(6) 0.021(5)
C4 0.055(6) 0.091(9) 0.089(7) -0.009(6) 0.024(5) 0.012(6)
C5 0.084(8) 0.050(7) 0.099(7) 0.012(5) 0.022(6) -0.006(6)
C6 0.053(6) 0.043(6) 0.051(5) 0.000(4) 0.005(4) 0.008(4)
C7 0.070(7) 0.060(7) 0.076(6) 0.021(5) 0.006(5) 0.010(5)
C8 0.060(7) 0.078(8) 0.113(8) 0.032(6) -0.004(6) -0.001(6)
C9 0.062(7) 0.067(7) 0.088(6) 0.031(5) -0.019(5) 0.014(5)
C10 0.052(6) 0.085(9) 0.116(8) -0.012(6) -0.021(5) -0.002(6)
C11 0.041(5) 0.049(6) 0.049(5) -0.001(4) 0.001(4) 0.011(4)
C12 0.046(5) 0.069(7) 0.065(5) 0.001(4) -0.004(4) 0.008(5)
C13 0.043(5) 0.067(7) 0.087(7) -0.015(5) -0.013(5) 0.001(5)
C14 0.068(7) 0.054(7) 0.104(7) -0.011(5) -0.013(6) -0.006(6)
C15 0.051(7) 0.058(7) 0.168(11) -0.021(7) -0.021(6) 0.022(6)
C16 0.177(19) 0.090(13) 0.154(13) -0.026(10) 0.042(14) -0.049(13)
C17 0.139(16) 0.112(14) 0.098(10) -0.015(9) -0.012(10) 0.043(12)
C18 0.109(12) 0.176(19) 0.090(9) -0.007(11) 0.030(8) 0.010(14)
C19 0.22(2) 0.091(12) 0.112(11) 0.033(8) 0.036(13) 0.004(14)
C20 0.095(14) 0.20(3) 0.133(14) 0.011(14) -0.012(11) 0.074(15)
C21 0.082(11) 0.21(2) 0.143(15) -0.078(16) 0.027(10) -0.005(15)
Cl1 0.127(3) 0.175(4) 0.0809(19) 0.032(2) 0.0036(18) 0.009(3)
Cl2 0.124(3) 0.114(3) 0.135(3) -0.057(2) -0.030(2) 0.040(2)
Cl3 0.0443(16) 0.071(2) 0.262(4) 0.052(2) -0.003(2) -0.0039(15)
Cl4 0.0475(15) 0.070(2) 0.151(2) -0.0008(16) -0.0019(15) 0.0202(13)
Cl5 0.067(2) 0.108(3) 0.372(7) -0.008(4) -0.016(3) 0.018(2)
Cl6 0.153(4) 0.378(9) 0.100(3) 0.115(4) -0.007(2) -0.057(5)
N1 0.046(4) 0.078(6) 0.062(4) -0.002(4) 0.011(4) -0.010(4)
N2 0.042(4) 0.070(6) 0.065(4) 0.012(4) -0.014(3) 0.007(4)
N3 0.044(4) 0.049(5) 0.087(5) -0.012(4) -0.006(4) 0.005(4)
O1 0.033(3) 0.054(4) 0.054(3) 0.007(2) 0.000(2) 0.003(3)
O2 0.042(3) 0.048(4) 0.053(3) -0.001(3) -0.007(2) 0.005(3)
O3 0.039(3) 0.036(3) 0.056(3) -0.005(2) -0.005(2) -0.003(3)

loop_
_atom_type_symbol
_atom_type_description
_atom_type_scat_dispersion_real
_atom_type_scat_dispersion_imag
_atom_type_scat_source
C C 0.0033 0.0016 'International Tables Vol C Tables 4.2.6.8 and 6.1.1.4'
H H 0.0000 0.0000 'International Tables Vol C Tables 4.2.6.8 and 6.1.1.4'
N N 0.0061 0.0033 'International Tables Vol C Tables 4.2.6.8 and 6.1.1.4'
O O 0.0106 0.0060 'International Tables Vol C Tables 4.2.6.8 and 6.1.1.4'
Al Al 0.0645 0.0514 'International Tables Vol C Tables 4.2.6.8 and 6.1.1.4'
Cl Cl 0.1484 0.1585 'International Tables Vol C Tables 4.2.6.8 and 6.1.1.4'

loop_
_geom_angle_atom_site_label_1
_geom_angle_atom_site_label_2
_geom_angle_atom_site_label_3
_geom_angle
_geom_angle_site_symmetry_1
_geom_angle_site_symmetry_3
_geom_angle_publ_flag
O2 Al1 O2 180.0 5_755 . ?
O2 Al1 O1 88.8(2) 5_755 . ?
O2 Al1 O1 91.2(2) . . ?
O2 Al1 O1 91.2(2) 5_755 5_755 ?
O2 Al1 O1 88.8(2) . 5_755 ?
O1 Al1 O1 180.0 . 5_755 ?
O2 Al1 O3 91.4(2) 5_755 5_755 ?
O2 Al1 O3 88.6(2) . 5_755 ?
O1 Al1 O3 88.2(2) . 5_755 ?
O1 Al1 O3 91.8(2) 5_755 5_755 ?
O2 Al1 O3 88.6(2) 5_755 . ?
O2 Al1 O3 91.4(2) . . ?
O1 Al1 O3 91.8(2) . . ?
O1 Al1 O3 88.2(2) 5_755 . ?
O3 Al1 O3 180.0(2) 5_755 . ?
Cl2 Al2 Cl3 108.7(2) . . ?
Cl2 Al2 Cl1 105.8(2) . . ?
Cl3 Al2 Cl1 110.89(19) . . ?
Cl2 Al2 Cl4 109.89(17) . . ?
Cl3 Al2 Cl4 109.86(17) . . ?
Cl1 Al2 Cl4 111.55(17) . . ?
Cl6 Al3 Cl6 113.4(5) . 2 ?
Cl6 Al3 Cl5 106.6(2) . 2 ?
Cl6 Al3 Cl5 110.7(2) 2 2 ?
Cl6 Al3 Cl5 110.7(2) . . ?
Cl6 Al3 Cl5 106.6(2) 2 . ?
Cl5 Al3 Cl5 108.8(3) 2 . ?
O1 C1 N1 121.9(8) . . ?
O1 C1 C2 127.0(8) . . ?
N1 C1 C2 111.0(7) . . ?
C1 C2 C3 104.1(8) . . ?
C1 C2 H2A 110.9 . . ?
C3 C2 H2A 110.9 . . ?
C1 C2 H2B 110.9 . . ?
C3 C2 H2B 110.9 . . ?
H2A C2 H2B 109.0 . . ?
C4 C3 C2 105.4(8) . . ?
C4 C3 H3A 110.7 . . ?
C2 C3 H3A 110.7 . . ?
C4 C3 H3B 110.7 . . ?
C2 C3 H3B 110.7 . . ?
H3A C3 H3B 108.8 . . ?
N1 C4 C3 104.9(7) . . ?
N1 C4 H4A 110.8 . . ?
C3 C4 H4A 110.8 . . ?
N1 C4 H4B 110.8 . . ?
C3 C4 H4B 110.8 . . ?
H4A C4 H4B 108.8 . . ?
N1 C5 H5A 109.5 . . ?
N1 C5 H5B 109.5 . . ?
H5A C5 H5B 109.5 . . ?
N1 C5 H5C 109.5 . . ?
H5A C5 H5C 109.5 . . ?
H5B C5 H5C 109.5 . . ?
O2 C6 N2 125.2(8) . . ?
O2 C6 C7 124.8(8) . . ?
N2 C6 C7 109.9(8) . . ?
C6 C7 C8 103.3(8) . . ?
C6 C7 H7A 111.1 . . ?
C8 C7 H7A 111.1 . . ?
C6 C7 H7B 111.1 . . ?
C8 C7 H7B 111.1 . . ?
H7A C7 H7B 109.1 . . ?
C9 C8 C7 102.5(8) . . ?
C9 C8 H8A 111.3 . . ?
C7 C8 H8A 111.3 . . ?
C9 C8 H8B 111.3 . . ?
C7 C8 H8B 111.3 . . ?
H8A C8 H8B 109.2 . . ?
N2 C9 C8 103.4(7) . . ?
N2 C9 H9A 111.1 . . ?
C8 C9 H9A 111.1 . . ?
N2 C9 H9B 111.1 . . ?
C8 C9 H9B 111.1 . . ?
H9A C9 H9B 109.1 . . ?
N2 C10 H10A 109.5 . . ?
N2 C10 H10B 109.5 . . ?
H10A C10 H10B 109.5 . . ?
N2 C10 H10C 109.5 . . ?
H10A C10 H10C 109.5 . . ?
H10B C10 H10C 109.5 . . ?
O3 C11 N3 122.6(7) . . ?
O3 C11 C12 128.7(8) . . ?
N3 C11 C12 108.7(8) . . ?
C13 C12 C11 103.7(7) . . ?
C13 C12 H12A 111.0 . . ?
C11 C12 H12A 111.0 . . ?
C13 C12 H12B 111.0 . . ?
C11 C12 H12B 111.0 . . ?
H12A C12 H12B 109.0 . . ?
C12 C13 C14 105.0(7) . . ?
C12 C13 H13A 110.8 . . ?
C14 C13 H13A 110.8 . . ?
C12 C13 H13B 110.8 . . ?
C14 C13 H13B 110.8 . . ?
H13A C13 H13B 108.8 . . ?
N3 C14 C13 102.2(7) . . ?
N3 C14 H14A 111.3 . . ?
C13 C14 H14A 111.3 . . ?
N3 C14 H14B 111.3 . . ?
C13 C14 H14B 111.3 . . ?
H14A C14 H14B 109.2 . . ?
N3 C15 H15A 109.5 . . ?
N3 C15 H15B 109.5 . . ?
H15A C15 H15B 109.5 . . ?
N3 C15 H15C 109.5 . . ?
H15A C15 H15C 109.5 . . ?
H15B C15 H15C 109.5 . . ?
C17 C16 C21 121.9(17) . . ?
C17 C16 H16 119.1 . . ?
C21 C16 H16 119.0 . . ?
C18 C17 C16 118.8(16) . . ?
C18 C17 H17 120.6 . . ?
C16 C17 H17 120.6 . . ?
C17 C18 C19 119.0(15) . . ?
C17 C18 H18 120.5 . . ?
C19 C18 H18 120.5 . . ?
C20 C19 C18 118.7(17) . . ?
C20 C19 H19 120.7 . . ?
C18 C19 H19 120.7 . . ?
C21 C20 C19 125(2) . . ?
C21 C20 H20 117.7 . . ?
C19 C20 H20 117.7 . . ?
C20 C21 C16 116.4(17) . . ?
C20 C21 H21 121.8 . . ?
C16 C21 H21 121.8 . . ?
C23A C22 C22A 158(10) . . ?
C23A C22 C23 35(5) . . ?
C22A C22 C23 150(4) . . ?
C23A C22 C22 142(7) . 2 ?
C22A C22 C22 28(3) . 2 ?
C23 C22 C22 121.4(15) . 2 ?
C23A C22 C24A 44(4) . . ?
C22A C22 C24A 133(4) . . ?
C23 C22 C24A 18.6(14) . . ?
C22 C22 C24A 105.1(16) 2 . ?
C23A C22 C23A 138(6) . 2 ?
C22A C22 C23A 37(2) . 2 ?
C23 C22 C23A 113(2) . 2 ?
C22 C22 C23A 10.4(19) 2 2 ?
C24A C22 C23A 97(2) . 2 ?
C24A C23 C23A 120(6) . . ?
C24A C23 C24 24(4) . . ?
C23A C23 C24 132(3) . . ?
C24A C23 C22 116(4) . . ?
C23A C23 C22 20(3) . . ?
C24 C23 C22 119.6(7) . . ?
C24A C23 C22B 32(3) . . ?
C23A C23 C22B 111(2) . . ?
C24 C23 C22B 22.4(16) . . ?
C22 C23 C22B 97.2(17) . . ?
C22B C24 C24A 114(5) . . ?
C22B C24 C23 116(4) . . ?
C24A C24 C23 17(3) . . ?
C22B C24 C24 3(3) . 2 ?
C24A C24 C24 117(3) . 2 ?
C23 C24 C24 118.9(15) . 2 ?
C22 C22A C22 124(6) 2 . ?
C22 C22A C23A 122(3) 2 . ?
C22 C22A C23A 9(4) . . ?
C22 C22A C23A 9(4) 2 2 ?
C22 C22A C23A 122(3) . 2 ?
C23A C22A C23A 121.4(11) . 2 ?
C22 C23A C23 125(7) . . ?
C22 C23A C22A 13(6) . . ?
C23 C23A C22A 130(2) . . ?
C22 C23A C24A 120(5) . . ?
C23 C23A C24A 23(3) . . ?
C22A C23A C24A 119.4(7) . . ?
C22 C23A C22 28(5) . 2 ?
C23 C23A C22 112(2) . 2 ?
C22A C23A C22 21.3(13) . 2 ?
C24A C23A C22 98.4(12) . 2 ?
C23 C24A C24 139(7) . . ?
C23 C24A C23A 37(4) . . ?
C24 C24A C23A 147(3) . . ?
C23 C24A C22B 134(4) . . ?
C24 C24A C22B 31(2) . . ?
C23A C24A C22B 119.2(7) . . ?
C23 C24A C22 46(3) . . ?
C24 C24A C22 131(3) . . ?
C23A C24A C22 16.6(16) . . ?
C22B C24A C22 103.1(17) . . ?
C24 C22B C24 174(6) . 2 ?
C24 C22B C24A 151(3) . 2 ?
C24 C22B C24A 34(3) 2 2 ?
C24 C22B C24A 34(3) . . ?
C24 C22B C24A 151(3) 2 . ?
C24A C22B C24A 121.4(11) 2 . ?
C24 C22B C23 42(2) . . ?
C24 C22B C23 144(4) 2 . ?
C24A C22B C23 111.1(13) 2 . ?
C24A C22B C23 13.7(16) . . ?
C24 C22B C23 144(4) . 2 ?
C24 C22B C23 42(2) 2 2 ?
C24A C22B C23 13.7(16) 2 2 ?
C24A C22B C23 111.1(13) . 2 ?
C23 C22B C23 103(2) . 2 ?
C1 N1 C5 126.4(8) . . ?
C1 N1 C4 112.1(8) . . ?
C5 N1 C4 121.4(8) . . ?
C6 N2 C9 113.8(8) . . ?
C6 N2 C10 124.9(8) . . ?
C9 N2 C10 121.3(7) . . ?
C11 N3 C15 125.3(8) . . ?
C11 N3 C14 114.7(8) . . ?
C15 N3 C14 119.9(8) . . ?
C1 O1 Al1 139.3(6) . . ?
C6 O2 Al1 139.9(6) . . ?
C11 O3 Al1 138.3(5) . . ?

loop_
_geom_bond_atom_site_label_1
_geom_bond_atom_site_label_2
_geom_bond_distance
_geom_bond_site_symmetry_2
_geom_bond_publ_flag
Al1 O2 1.882(5) 5_755 ?
Al1 O2 1.882(5) . ?
Al1 O1 1.884(5) . ?
Al1 O1 1.884(5) 5_755 ?
Al1 O3 1.894(5) 5_755 ?
Al1 O3 1.894(5) . ?
Al2 Cl2 2.100(4) . ?
Al2 Cl3 2.102(4) . ?
Al2 Cl1 2.103(4) . ?
Al2 Cl4 2.113(4) . ?
Al3 Cl6 2.014(4) . ?
Al3 Cl6 2.014(4) 2 ?
Al3 Cl5 2.133(5) 2 ?
Al3 Cl5 2.134(5) . ?
C1 O1 1.277(9) . ?
C1 N1 1.310(10) . ?
C1 C2 1.483(12) . ?
C2 C3 1.502(12) . ?
C2 H2A 0.9800 . ?
C2 H2B 0.9800 . ?
C3 C4 1.502(14) . ?
C3 H3A 0.9800 . ?
C3 H3B 0.9800 . ?
C4 N1 1.448(11) . ?
C4 H4A 0.9800 . ?
C4 H4B 0.9800 . ?
C5 N1 1.446(12) . ?
C5 H5A 0.9700 . ?
C5 H5B 0.9700 . ?
C5 H5C 0.9700 . ?
C6 O2 1.261(9) . ?
C6 N2 1.303(10) . ?
C6 C7 1.496(12) . ?
C7 C8 1.536(13) . ?
C7 H7A 0.9800 . ?
C7 H7B 0.9800 . ?
C8 C9 1.535(14) . ?
C8 H8A 0.9800 . ?
C8 H8B 0.9800 . ?
C9 N2 1.444(11) . ?
C9 H9A 0.9800 . ?
C9 H9B 0.9800 . ?
C10 N2 1.494(11) . ?
C10 H10A 0.9700 . ?
C10 H10B 0.9700 . ?
C10 H10C 0.9700 . ?
C11 O3 1.241(9) . ?
C11 N3 1.292(11) . ?
C11 C12 1.515(11) . ?
C12 C13 1.494(12) . ?
C12 H12A 0.9800 . ?
C12 H12B 0.9800 . ?
C13 C14 1.520(13) . ?
C13 H13A 0.9800 . ?
C13 H13B 0.9800 . ?
C14 N3 1.458(11) . ?
C14 H14A 0.9800 . ?
C14 H14B 0.9800 . ?
C15 N3 1.437(11) . ?
C15 H15A 0.9700 . ?
C15 H15B 0.9700 . ?
C15 H15C 0.9700 . ?
C16 C17 1.36(2) . ?
C16 C21 1.39(2) . ?
C16 H16 0.9400 . ?
C17 C18 1.33(2) . ?
C17 H17 0.9400 . ?
C18 C19 1.39(2) . ?
C18 H18 0.9400 . ?
C19 C20 1.34(2) . ?
C19 H19 0.9400 . ?
C20 C21 1.28(3) . ?
C20 H20 0.9400 . ?
C21 H21 0.9400 . ?
C22 C23A 0.56(4) . ?
C22 C22A 0.81(4) . ?
C22 C23 1.350(5) . ?
C22 C22 1.43(8) 2 ?
C22 C24A 1.70(4) . ?
C22 C23A 1.91(4) 2 ?
C23 C24A 0.60(4) . ?
C23 C23A 0.95(4) . ?
C23 C24 1.349(5) . ?
C23 C22B 1.82(3) . ?
C24 C22B 0.77(3) . ?
C24 C24A 0.84(3) . ?
C24 C24 1.54(6) 2 ?
C22A C23A 1.349(5) . ?
C22A C23A 1.349(5) 2 ?
C23A C24A 1.351(5) . ?
C24A C22B 1.351(5) . ?

loop_
_geom_torsion_atom_site_label_1
_geom_torsion_atom_site_label_2
_geom_torsion_atom_site_label_3
_geom_torsion_atom_site_label_4
_geom_torsion
_geom_torsion_site_symmetry_1
_geom_torsion_site_symmetry_2
_geom_torsion_site_symmetry_3
_geom_torsion_site_symmetry_4
_geom_torsion_publ_flag
O1 C1 C2 C3 173.8(8) . . . . ?
N1 C1 C2 C3 -8.0(10) . . . . ?
C1 C2 C3 C4 14.1(10) . . . . ?
C2 C3 C4 N1 -15.3(11) . . . . ?
O2 C6 C7 C8 164.9(8) . . . . ?
N2 C6 C7 C8 -15.6(10) . . . . ?
C6 C7 C8 C9 24.6(10) . . . . ?
C7 C8 C9 N2 -25.3(10) . . . . ?
O3 C11 C12 C13 167.0(8) . . . . ?
N3 C11 C12 C13 -14.6(9) . . . . ?
C11 C12 C13 C14 22.7(9) . . . . ?
C12 C13 C14 N3 -22.6(10) . . . . ?
C21 C16 C17 C18 1(2) . . . . ?
C16 C17 C18 C19 1(2) . . . . ?
C17 C18 C19 C20 -6(2) . . . . ?
C18 C19 C20 C21 10(3) . . . . ?
C19 C20 C21 C16 -8(3) . . . . ?
C17 C16 C21 C20 2(3) . . . . ?
C23A C22 C23 C24A -107(13) . . . . ?
C22A C22 C23 C24A 33(12) . . . . ?
C22 C22 C23 C24A 31(8) 2 . . . ?
C23A C22 C23 C24A 37(7) 2 . . . ?
C22A C22 C23 C23A 140(17) . . . . ?
C22 C22 C23 C23A 137(13) 2 . . . ?
C24A C22 C23 C23A 107(13) . . . . ?
C23A C22 C23 C23A 144(10) 2 . . . ?
C23A C22 C23 C24 -134(10) . . . . ?
C22A C22 C23 C24 6(12) . . . . ?
C22 C22 C23 C24 4(7) 2 . . . ?
C24A C22 C23 C24 -27(4) . . . . ?
C23A C22 C23 C24 10(5) 2 . . . ?
C23A C22 C23 C22B -134(10) . . . . ?
C22A C22 C23 C22B 6(10) . . . . ?
C22 C22 C23 C22B 3(6) 2 . . . ?
C24A C22 C23 C22B -28(4) . . . . ?
C23A C22 C23 C22B 9(3) 2 . . . ?
C24A C23 C24 C22B -89(7) . . . . ?
C23A C23 C24 C22B -21(7) . . . . ?
C22 C23 C24 C22B -1(5) . . . . ?
C23A C23 C24 C24A 68(9) . . . . ?
C22 C23 C24 C24A 87(8) . . . . ?
C22B C23 C24 C24A 89(7) . . . . ?
C24A C23 C24 C24 -89(7) . . . 2 ?
C23A C23 C24 C24 -21(7) . . . 2 ?
C22 C23 C24 C24 -1(5) . . . 2 ?
C22B C23 C24 C24 -0.01(17) . . . 2 ?
C23A C22 C22A C22 80(20) . . . 2 ?
C23 C22 C22A C22 -4(8) . . . 2 ?
C24A C22 C22A C22 10(4) . . . 2 ?
C23A C22 C22A C22 -10(5) 2 . . 2 ?
C23 C22 C22A C23A -84(20) . . . . ?
C22 C22 C22A C23A -80(20) 2 . . . ?
C24A C22 C22A C23A -70(19) . . . . ?
C23A C22 C22A C23A -90(21) 2 . . . ?
C23A C22 C22A C23A 90(21) . . . 2 ?
C23 C22 C22A C23A 6(12) . . . 2 ?
C22 C22 C22A C23A 10(5) 2 . . 2 ?
C24A C22 C22A C23A 20(9) . . . 2 ?
C22A C22 C23A C23 -118(19) . . . . ?
C22 C22 C23A C23 -70(17) 2 . . . ?
C24A C22 C23A C23 -26(4) . . . . ?
C23A C22 C23A C23 -55(14) 2 . . . ?
C23 C22 C23A C22A 118(19) . . . . ?
C22 C22 C23A C22A 49(18) 2 . . . ?
C24A C22 C23A C22A 92(21) . . . . ?
C23A C22 C23A C22A 64(18) 2 . . . ?
C22A C22 C23A C24A -92(21) . . . . ?
C23 C22 C23A C24A 26(4) . . . . ?
C22 C22 C23A C24A -43(16) 2 . . . ?
C23A C22 C23A C24A -28(12) 2 . . . ?
C22A C22 C23A C22 -49(18) . . . 2 ?
C23 C22 C23A C22 70(17) . . . 2 ?
C24A C22 C23A C22 43(16) . . . 2 ?
C23A C22 C23A C22 15(4) 2 . . 2 ?
C24A C23 C23A C22 84(13) . . . . ?
C24 C23 C23A C22 58(12) . . . . ?
C22B C23 C23A C22 49(10) . . . . ?
C24A C23 C23A C22A 69(9) . . . . ?
C24 C23 C23A C22A 43(8) . . . . ?
C22 C23 C23A C22A -15(6) . . . . ?
C22B C23 C23A C22A 34(6) . . . . ?
C24 C23 C23A C24A -26(3) . . . . ?
C22 C23 C23A C24A -84(13) . . . . ?
C22B C23 C23A C24A -34(4) . . . . ?
C24A C23 C23A C22 56(7) . . . 2 ?
C24 C23 C23A C22 30(6) . . . 2 ?
C22 C23 C23A C22 -28(8) . . . 2 ?
C22B C23 C23A C22 21(4) . . . 2 ?
C22 C22A C23A C22 -106(21) 2 . . . ?
C23A C22A C23A C22 -95(21) 2 . . . ?
C22 C22A C23A C23 -35(8) 2 . . . ?
C22 C22A C23A C23 71(20) . . . . ?
C23A C22A C23A C23 -24(4) 2 . . . ?
C22 C22A C23A C24A -10(5) 2 . . . ?
C22 C22A C23A C24A 95(21) . . . . ?
C23A C22A C23A C24A -0.03(16) 2 . . . ?
C22 C22A C23A C22 106(21) . . . 2 ?
C23A C22A C23A C22 10(5) 2 . . 2 ?
C23A C23 C24A C24 -127(8) . . . . ?
C22 C23 C24A C24 -105(7) . . . . ?
C22B C23 C24A C24 -46(6) . . . . ?
C24 C23 C24A C23A 127(8) . . . . ?
C22 C23 C24A C23A 22(3) . . . . ?
C22B C23 C24A C23A 82(9) . . . . ?
C23A C23 C24A C22B -82(9) . . . . ?
C24 C23 C24A C22B 46(6) . . . . ?
C22 C23 C24A C22B -60(8) . . . . ?
C23A C23 C24A C22 -22(3) . . . . ?
C24 C23 C24A C22 105(7) . . . . ?
C22B C23 C24A C22 60(8) . . . . ?
C22B C24 C24A C23 99(7) . . . . ?
C24 C24 C24A C23 100(7) 2 . . . ?
C22B C24 C24A C23A 36(8) . . . . ?
C23 C24 C24A C23A -63(6) . . . . ?
C24 C24 C24A C23A 37(7) 2 . . . ?
C23 C24 C24A C22B -99(7) . . . . ?
C24 C24 C24A C22B 1.1(10) 2 . . . ?
C22B C24 C24A C22 34(7) . . . . ?
C23 C24 C24A C22 -65(7) . . . . ?
C24 C24 C24A C22 35(7) 2 . . . ?
C22 C23A C24A C23 -111(12) . . . . ?
C22A C23A C24A C23 -125(7) . . . . ?
C22 C23A C24A C23 -129(7) 2 . . . ?
C22 C23A C24A C24 -6(6) . . . . ?
C23 C23A C24A C24 105(10) . . . . ?
C22A C23A C24A C24 -21(5) . . . . ?
C22 C23A C24A C24 -24(5) 2 . . . ?
C22 C23A C24A C22B 15(7) . . . . ?
C23 C23A C24A C22B 126(7) . . . . ?
C22A C23A C24A C22B 0.0(3) . . . . ?
C22 C23A C24A C22B -3.8(18) 2 . . . ?
C23 C23A C24A C22 111(12) . . . . ?
C22A C23A C24A C22 -15(6) . . . . ?
C22 C23A C24A C22 -19(8) 2 . . . ?
C23A C22 C24A C23 53(10) . . . . ?
C22A C22 C24A C23 -158(8) . . . . ?
C22 C22 C24A C23 -153(7) 2 . . . ?
C23A C22 C24A C23 -146(6) 2 . . . ?
C23A C22 C24A C24 176(5) . . . . ?
C22A C22 C24A C24 -35(10) . . . . ?
C23 C22 C24A C24 123(9) . . . . ?
C22 C22 C24A C24 -30(9) 2 . . . ?
C23A C22 C24A C24 -23(6) 2 . . . ?
C22A C22 C24A C23A 149(13) . . . . ?
C23 C22 C24A C23A -53(10) . . . . ?
C22 C22 C24A C23A 154(11) 2 . . . ?
C23A C22 C24A C23A 161(8) 2 . . . ?
C23A C22 C24A C22B -167(6) . . . . ?
C22A C22 C24A C22B -17(8) . . . . ?
C23 C22 C24A C22B 141(7) . . . . ?
C22 C22 C24A C22B -13(6) 2 . . . ?
C23A C22 C24A C22B -5(2) 2 . . . ?
C24A C24 C22B C24A -41(8) . . . 2 ?
C23 C24 C22B C24A -22(6) . . . 2 ?
C24 C24 C22B C24A 158(5) 2 . . 2 ?
C23 C24 C22B C24A 19(4) . . . . ?
C24 C24 C22B C24A -161(4) 2 . . . ?
C24A C24 C22B C23 -19(4) . . . . ?
C24 C24 C22B C23 180(3) 2 . . . ?
C24A C24 C22B C23 -19(6) . . . 2 ?
C23 C24 C22B C23 0(6) . . . 2 ?
C24 C24 C22B C23 -180(3) 2 . . 2 ?
C23 C24A C22B C24 -115(9) . . . . ?
C23A C24A C22B C24 -158(5) . . . . ?
C22 C24A C22B C24 -154(6) . . . . ?
C23 C24A C22B C24 69(10) . . . 2 ?
C24 C24A C22B C24 -176(4) . . . 2 ?
C23A C24A C22B C24 26(5) . . . 2 ?
C22 C24A C22B C24 30(6) . . . 2 ?
C23 C24A C22B C24A 44(6) . . . 2 ?
C24 C24A C22B C24A 158(5) . . . 2 ?
C23A C24A C22B C24A -0.02(16) . . . 2 ?
C22 C24A C22B C24A 4(2) . . . 2 ?
C24 C24A C22B C23 115(9) . . . . ?
C23A C24A C22B C23 -44(6) . . . . ?
C22 C24A C22B C23 -39(5) . . . . ?
C23 C24A C22B C23 54(8) . . . 2 ?
C24 C24A C22B C23 169(4) . . . 2 ?
C23A C24A C22B C23 10(2) . . . 2 ?
C22 C24A C22B C23 14(4) . . . 2 ?
C24A C23 C22B C24 50(7) . . . . ?
C23A C23 C22B C24 164(5) . . . . ?
C22 C23 C22B C24 179(4) . . . . ?
C24A C23 C22B C24 -130(7) . . . 2 ?
C23A C23 C22B C24 -16(6) . . . 2 ?
C24 C23 C22B C24 180.0(5) . . . 2 ?
C22 C23 C22B C24 -1(5) . . . 2 ?
C24A C23 C22B C24A -141(6) . . . 2 ?
C23A C23 C22B C24A -27(5) . . . 2 ?
C24 C23 C22B C24A 169(3) . . . 2 ?
C22 C23 C22B C24A -12(3) . . . 2 ?
C23A C23 C22B C24A 113(10) . . . . ?
C24 C23 C22B C24A -50(7) . . . . ?
C22 C23 C22B C24A 129(8) . . . . ?
C24A C23 C22B C23 -130(7) . . . 2 ?
C23A C23 C22B C23 -16(3) . . . 2 ?
C24 C23 C22B C23 -180(3) . . . 2 ?
C22 C23 C22B C23 -1(2) . . . 2 ?
O1 C1 N1 C5 -0.3(13) . . . . ?
C2 C1 N1 C5 -178.7(8) . . . . ?
O1 C1 N1 C4 176.4(8) . . . . ?
C2 C1 N1 C4 -2.0(10) . . . . ?
C3 C4 N1 C1 11.1(11) . . . . ?
C3 C4 N1 C5 -172.0(8) . . . . ?
O2 C6 N2 C9 178.3(8) . . . . ?
C7 C6 N2 C9 -1.3(11) . . . . ?
O2 C6 N2 C10 0.0(13) . . . . ?
C7 C6 N2 C10 -179.5(8) . . . . ?
C8 C9 N2 C6 17.5(11) . . . . ?
C8 C9 N2 C10 -164.1(8) . . . . ?
O3 C11 N3 C15 0.7(14) . . . . ?
C12 C11 N3 C15 -177.7(9) . . . . ?
O3 C11 N3 C14 178.2(7) . . . . ?
C12 C11 N3 C14 -0.3(10) . . . . ?
C13 C14 N3 C11 14.7(11) . . . . ?
C13 C14 N3 C15 -167.7(9) . . . . ?
N1 C1 O1 Al1 167.2(5) . . . . ?
C2 C1 O1 Al1 -14.7(13) . . . . ?
O2 Al1 O1 C1 -49.0(8) 5_755 . . . ?
O2 Al1 O1 C1 131.0(8) . . . . ?
O3 Al1 O1 C1 -140.4(8) 5_755 . . . ?
O3 Al1 O1 C1 39.6(8) . . . . ?
N2 C6 O2 Al1 171.0(6) . . . . ?
C7 C6 O2 Al1 -9.6(13) . . . . ?
O1 Al1 O2 C6 38.7(8) . . . . ?
O1 Al1 O2 C6 -141.3(8) 5_755 . . . ?
O3 Al1 O2 C6 -49.5(8) 5_755 . . . ?
O3 Al1 O2 C6 130.5(8) . . . . ?
N3 C11 O3 Al1 169.7(6) . . . . ?
C12 C11 O3 Al1 -12.2(13) . . . . ?
O2 Al1 O3 C11 -140.4(8) 5_755 . . . ?
O2 Al1 O3 C11 39.6(8) . . . . ?
O1 Al1 O3 C11 130.9(8) . . . . ?
O1 Al1 O3 C11 -49.1(8) 5_755 . . . ?
